data_4131739
loop_
_publ_author_name
'Guo, Jun'
'Cheng, Biao'
'Shen, Xuzhong'
'Lu, Zhan'

_publ_section_title
;
 Cobalt-Catalyzed Asymmetric Sequential Hydroboration/Hydrogenation of
 Internal Alkynes.
;
_journal_issue 43
_journal_name_full 'Journal of the American Chemical Society'
_journal_page_first 15316
_journal_page_last 15319
_journal_paper_doi 10.1021/jacs.7b09832
_journal_volume 139
_journal_year 2017
_chemical_absolute_configuration rmad
_chemical_formula_moiety 'C27 H30 Br2 Co N4'
_chemical_formula_sum 'C27 H30 Br2 Co N4'
_chemical_formula_weight 629.30
_space_group_crystal_system monoclinic
_space_group_IT_number 4
_space_group_name_Hall 'P 2yb'
_space_group_name_H-M_alt 'P 1 21 1'
_atom_sites_solution_hydrogens geom
_atom_sites_solution_primary heavy
_audit_creation_date 2017-06-29
_audit_creation_method
;
Olex2 1.2
(compiled 2017.03.28 svn.r3405 for OlexSys, GUI svn.r5337)
;
_cell_angle_alpha 90
_cell_angle_beta 100.063(8)
_cell_angle_gamma 90
_cell_formula_units_Z 2
_cell_length_a 11.9911(9)
_cell_length_b 8.7896(6)
_cell_length_c 12.6256(12)
_cell_measurement_reflns_used 2789
_cell_measurement_temperature 169.9
_cell_measurement_theta_max 29.2936
_cell_measurement_theta_min 2.8833
_cell_volume 1310.23(19)
_computing_cell_refinement
;
CrysAlisPro, Agilent Technologies,
Version 1.171.35.11 (release 16-05-2011 CrysAlis171 .NET)
(compiled May 16 2011,17:55:39)
;
_computing_data_collection
;
CrysAlisPro, Agilent Technologies,
Version 1.171.35.11 (release 16-05-2011 CrysAlis171 .NET)
(compiled May 16 2011,17:55:39)
;
_computing_data_reduction
;
CrysAlisPro, Agilent Technologies,
Version 1.171.35.11 (release 16-05-2011 CrysAlis171 .NET)
(compiled May 16 2011,17:55:39)
;
_computing_molecular_graphics 'Olex2 (Dolomanov et al., 2009)'
_computing_publication_material 'Olex2 (Dolomanov et al., 2009)'
_computing_structure_refinement 'ShelXL (Sheldrick, 2015)'
_computing_structure_solution 'ShelXS (Sheldrick, 2008)'
_diffrn_ambient_temperature 169.9
_diffrn_detector_area_resol_mean 10.3592
_diffrn_measured_fraction_theta_full 0.997
_diffrn_measured_fraction_theta_max 0.997
_diffrn_measurement_details
;
#__ type_ start__ end____ width___ exp.time_
  1 omega  -13.00   88.00   1.0000    2.0000
omega____ theta____ kappa____ phi______ frames
    -       11.9371   38.0000  150.0000 101

#__ type_ start__ end____ width___ exp.time_
  2 omega  -63.00   38.00   1.0000    2.0000
omega____ theta____ kappa____ phi______ frames
    -       11.9371  -38.0000 -150.0000 101

#__ type_ start__ end____ width___ exp.time_
  3 omega  -18.00   91.00   1.0000    2.0000
omega____ theta____ kappa____ phi______ frames
    -       11.9371   77.0000 -150.0000 109
;
_diffrn_measurement_device_type 'Xcalibur, Atlas, Gemini ultra'
_diffrn_measurement_method '\w scans'
_diffrn_orient_matrix_UB_11 -0.0155613000
_diffrn_orient_matrix_UB_12 0.0088805000
_diffrn_orient_matrix_UB_13 -0.0565137000
_diffrn_orient_matrix_UB_21 -0.0472403000
_diffrn_orient_matrix_UB_22 -0.0484473000
_diffrn_orient_matrix_UB_23 0.0002415000
_diffrn_orient_matrix_UB_31 -0.0336830000
_diffrn_orient_matrix_UB_32 0.0639126000
_diffrn_orient_matrix_UB_33 0.0079615000
_diffrn_radiation_monochromator graphite
_diffrn_radiation_type MoK\a
_diffrn_radiation_wavelength 0.71073
_diffrn_reflns_av_R_equivalents 0.0627
_diffrn_reflns_av_unetI/netI 0.0953
_diffrn_reflns_Laue_measured_fraction_full 0.997
_diffrn_reflns_Laue_measured_fraction_max 0.997
_diffrn_reflns_limit_h_max 14
_diffrn_reflns_limit_h_min -11
_diffrn_reflns_limit_k_max 10
_diffrn_reflns_limit_k_min -10
_diffrn_reflns_limit_l_max 15
_diffrn_reflns_limit_l_min -15
_diffrn_reflns_number 9033
_diffrn_reflns_point_group_measured_fraction_full 0.996
_diffrn_reflns_point_group_measured_fraction_max 0.996
_diffrn_reflns_theta_full 25.242
_diffrn_reflns_theta_max 25.349
_diffrn_reflns_theta_min 2.889
_diffrn_source 'Enhance (Mo) X-ray Source'
_exptl_absorpt_coefficient_mu 3.727
_exptl_absorpt_correction_T_max 1.00000
_exptl_absorpt_correction_T_min 0.42100
_exptl_absorpt_correction_type multi-scan
_exptl_absorpt_process_details
;
CrysAlisPro, Agilent Technologies,
Version 1.171.35.11 (release 16-05-2011 CrysAlis171 .NET)
(compiled May 16 2011,17:55:39)
Empirical absorption correction using spherical harmonics,
 implemented in SCALE3 ABSPACK scaling algorithm.
;
_exptl_crystal_colour blue
_exptl_crystal_colour_primary blue
_exptl_crystal_density_diffrn 1.595
_exptl_crystal_description plate
_exptl_crystal_F_000 634
_exptl_crystal_size_max 0.4
_exptl_crystal_size_mid 0.28
_exptl_crystal_size_min 0.12
_refine_diff_density_max 0.909
_refine_diff_density_min -0.862
_refine_diff_density_rms 0.117
_refine_ls_abs_structure_details
;
 Flack x determined using 1398 quotients [(I+)-(I-)]/[(I+)+(I-)]
 (Parsons, Flack and Wagner, Acta Cryst. B69 (2013) 249-259).
;
_refine_ls_abs_structure_Flack -0.043(17)
_refine_ls_extinction_method none
_refine_ls_goodness_of_fit_ref 1.039
_refine_ls_hydrogen_treatment constr
_refine_ls_matrix_type full
_refine_ls_number_parameters 312
_refine_ls_number_reflns 4769
_refine_ls_number_restraints 1
_refine_ls_restrained_S_all 1.039
_refine_ls_R_factor_all 0.0721
_refine_ls_R_factor_gt 0.0593
_refine_ls_shift/su_max 0.000
_refine_ls_shift/su_mean 0.000
_refine_ls_structure_factor_coef Fsqd
_refine_ls_weighting_details 'w=1/[\s^2^(Fo^2^)+(0.0680P)^2^] where P=(Fo^2^+2Fc^2^)/3'
_refine_ls_weighting_scheme calc
_refine_ls_wR_factor_gt 0.1322
_refine_ls_wR_factor_ref 0.1449
_reflns_Friedel_coverage 0.865
_reflns_Friedel_fraction_full 0.994
_reflns_Friedel_fraction_max 0.994
_reflns_number_gt 4058
_reflns_number_total 4769
_reflns_threshold_expression 'I > 2\s(I)'
_cod_data_source_file ja7b09832_si_003.cif
_cod_data_source_block 170629_gj12153
_cod_original_cell_volume 1310.22(18)
_cod_database_code 4131739
_shelx_shelxl_version_number 2016/6
_chemical_oxdiff_formula 'c h n o Co Cl'
_shelx_space_group_comment
;
The symmetry employed for this shelxl refinement is uniquely defined
by the following loop, which should always be used as a source of
symmetry information in preference to the above space-group names.
They are only intended as comments.
;
_shelx_estimated_absorpt_t_max 0.663
_shelx_estimated_absorpt_t_min 0.317
_reflns_odcompleteness_completeness 99.69
_reflns_odcompleteness_iscentric 1
_reflns_odcompleteness_theta 26.32
_olex2_refinement_description
;
1. Fixed Uiso
 At 1.2 times of:
  All C(H) groups, All C(H,H) groups
 At 1.5 times of:
  All C(H,H,H) groups
2.a Ternary CH refined with riding coordinates:
 C18(H18), C25(H25)
2.b Secondary CH2 refined with riding coordinates:
 C17(H17A,H17B)
2.c Aromatic/amide H refined with riding coordinates:
 C2(H2), C3(H3), C4(H4), C10(H10), C11(H11), C12(H12), C20(H20), C21(H21),
 C22(H22), C23(H23), C24(H24)
2.d Idealised Me refined as rotating group:
 C7(H7A,H7B,H7C), C14(H14A,H14B,H14C), C15(H15A,H15B,H15C), C26(H26A,H26B,
 H26C), C27(H27A,H27B,H27C)
;
_olex2_submission_special_instructions 'No special instructions were received'

loop_
_space_group_symop_operation_xyz
'x, y, z'
'-x, y+1/2, -z'

loop_
_atom_site_label
_atom_site_type_symbol
_atom_site_fract_x
_atom_site_fract_y
_atom_site_fract_z
_atom_site_U_iso_or_equiv
_atom_site_adp_type
_atom_site_occupancy
_atom_site_site_symmetry_order
_atom_site_calc_flag
_atom_site_refinement_flags_posn
Br1 Br 0.37358(10) -0.09982(12) 0.27872(10) 0.0394(3) Uani 1 1 d .
Br2 Br 0.02776(9) -0.05689(12) 0.27493(10) 0.0386(3) Uani 1 1 d .
Co1 Co 0.21461(11) 0.05675(14) 0.29402(12) 0.0244(3) Uani 1 1 d .
N1 N 0.2457(7) 0.0705(9) 0.4829(7) 0.0236(18) Uani 1 1 d .
N2 N 0.2302(6) 0.2843(9) 0.3366(7) 0.0211(18) Uani 1 1 d .
N3 N 0.2067(7) 0.1667(9) 0.1411(7) 0.0242(19) Uani 1 1 d .
N4 N 0.2484(7) 0.3798(10) 0.0601(7) 0.0254(19) Uani 1 1 d .
C1 C 0.2266(8) 0.3317(11) 0.4358(8) 0.021(2) Uani 1 1 d .
C2 C 0.2142(9) 0.4826(11) 0.4572(9) 0.028(2) Uani 1 1 d .
H2 H 0.208874 0.515423 0.527821 0.034 Uiso 1 1 calc R
C3 C 0.2094(9) 0.5870(12) 0.3743(9) 0.030(3) Uani 1 1 d .
H3 H 0.200669 0.692344 0.387656 0.036 Uiso 1 1 calc R
C4 C 0.2174(8) 0.5380(12) 0.2739(8) 0.026(2) Uani 1 1 d .
H4 H 0.215466 0.608693 0.216714 0.031 Uiso 1 1 calc R
C5 C 0.2284(8) 0.3837(11) 0.2559(8) 0.020(2) Uani 1 1 d .
C6 C 0.2401(8) 0.2071(11) 0.5182(8) 0.021(2) Uani 1 1 d .
C7 C 0.2527(10) 0.2515(13) 0.6340(9) 0.033(3) Uani 1 1 d .
H7A H 0.261125 0.159852 0.678861 0.050 Uiso 1 1 calc GR
H7B H 0.185382 0.307888 0.645595 0.050 Uiso 1 1 calc GR
H7C H 0.319900 0.315916 0.653385 0.050 Uiso 1 1 calc GR
C8 C 0.2734(8) -0.0521(12) 0.5581(8) 0.023(2) Uani 1 1 d .
C9 C 0.1893(9) -0.1309(12) 0.5992(9) 0.027(2) Uani 1 1 d .
C10 C 0.2206(12) -0.2576(13) 0.6630(10) 0.040(3) Uani 1 1 d .
H10 H 0.163976 -0.315210 0.688977 0.048 Uiso 1 1 calc R
C11 C 0.3330(12) -0.3017(13) 0.6894(10) 0.043(3) Uani 1 1 d .
H11 H 0.352877 -0.387765 0.734198 0.051 Uiso 1 1 calc R
C12 C 0.4163(10) -0.2205(12) 0.6507(10) 0.035(3) Uani 1 1 d .
H12 H 0.492925 -0.253012 0.666893 0.042 Uiso 1 1 calc R
C13 C 0.3874(9) -0.0901(13) 0.5875(8) 0.030(2) Uani 1 1 d .
C14 C 0.0668(9) -0.0838(17) 0.5720(10) 0.045(3) Uani 1 1 d .
H14A H 0.055446 0.010238 0.610351 0.068 Uiso 1 1 calc GR
H14B H 0.018953 -0.164427 0.593526 0.068 Uiso 1 1 calc GR
H14C H 0.046449 -0.066691 0.494283 0.068 Uiso 1 1 calc GR
C15 C 0.4802(9) 0.0043(15) 0.5544(11) 0.040(3) Uani 1 1 d .
H15A H 0.457355 0.036867 0.479518 0.061 Uiso 1 1 calc GR
H15B H 0.549620 -0.056390 0.561215 0.061 Uiso 1 1 calc GR
H15C H 0.494022 0.094024 0.600961 0.061 Uiso 1 1 calc GR
C16 C 0.2309(8) 0.3097(12) 0.1516(8) 0.022(2) Uani 1 1 d .
C17 C 0.2216(10) 0.2708(13) -0.0294(10) 0.037(3) Uani 1 1 d .
H17A H 0.283217 0.265911 -0.072297 0.044 Uiso 1 1 calc R
H17B H 0.149765 0.297438 -0.077300 0.044 Uiso 1 1 calc R
C18 C 0.2108(9) 0.1188(12) 0.0310(9) 0.029(2) Uani 1 1 d .
H18 H 0.279679 0.054905 0.030103 0.035 Uiso 1 1 calc R
C19 C 0.3223(8) 0.5024(11) 0.0556(9) 0.023(2) Uani 1 1 d .
C20 C 0.2992(10) 0.6096(13) -0.0275(10) 0.034(3) Uani 1 1 d .
H20 H 0.232370 0.601694 -0.080153 0.041 Uiso 1 1 calc R
C21 C 0.3747(10) 0.7266(13) -0.0318(10) 0.035(3) Uani 1 1 d .
H21 H 0.359518 0.797398 -0.089391 0.042 Uiso 1 1 calc R
C22 C 0.4716(10) 0.7450(16) 0.0442(12) 0.046(3) Uani 1 1 d .
H22 H 0.520525 0.829432 0.041845 0.055 Uiso 1 1 calc R
C23 C 0.4946(10) 0.6357(15) 0.1242(10) 0.040(3) Uani 1 1 d .
H23 H 0.562393 0.643683 0.175579 0.048 Uiso 1 1 calc R
C24 C 0.4222(8) 0.5157(12) 0.1314(9) 0.028(2) Uani 1 1 d .
H24 H 0.439815 0.442746 0.187333 0.033 Uiso 1 1 calc R
C25 C 0.1036(9) 0.0283(13) -0.0180(9) 0.033(3) Uani 1 1 d .
H25 H 0.102883 -0.067437 0.024666 0.039 Uiso 1 1 calc R
C26 C 0.1090(11) -0.0166(15) -0.1333(10) 0.043(3) Uani 1 1 d .
H26A H 0.086944 0.070301 -0.180994 0.065 Uiso 1 1 calc GR
H26B H 0.057213 -0.101665 -0.154927 0.065 Uiso 1 1 calc GR
H26C H 0.186497 -0.047411 -0.138315 0.065 Uiso 1 1 calc GR
C27 C -0.0041(11) 0.1121(17) -0.0128(11) 0.047(3) Uani 1 1 d .
H27A H -0.002709 0.149374 0.060555 0.070 Uiso 1 1 calc GR
H27B H -0.068619 0.043258 -0.032905 0.070 Uiso 1 1 calc GR
H27C H -0.011380 0.198350 -0.062696 0.070 Uiso 1 1 calc GR

loop_
_atom_site_aniso_label
_atom_site_aniso_U_11
_atom_site_aniso_U_22
_atom_site_aniso_U_33
_atom_site_aniso_U_23
_atom_site_aniso_U_13
_atom_site_aniso_U_12
Br1 0.0373(6) 0.0346(6) 0.0483(8) -0.0021(5) 0.0128(5) 0.0117(5)
Br2 0.0309(6) 0.0472(7) 0.0370(7) -0.0005(5) 0.0039(5) -0.0141(5)
Co1 0.0242(7) 0.0187(7) 0.0309(8) -0.0015(6) 0.0064(6) -0.0003(5)
N1 0.019(4) 0.022(4) 0.029(5) -0.003(4) 0.001(4) -0.002(3)
N2 0.016(4) 0.020(4) 0.027(5) 0.001(4) 0.005(4) 0.002(3)
N3 0.025(4) 0.026(5) 0.022(5) 0.000(4) 0.006(4) 0.005(4)
N4 0.023(4) 0.030(5) 0.023(5) 0.002(4) 0.003(4) -0.006(4)
C1 0.013(5) 0.031(5) 0.021(6) -0.003(4) 0.006(4) -0.004(4)
C2 0.036(6) 0.021(6) 0.031(6) -0.004(5) 0.014(5) 0.003(4)
C3 0.036(6) 0.023(6) 0.028(6) -0.004(5) 0.000(5) 0.002(4)
C4 0.023(5) 0.029(6) 0.026(6) 0.006(5) 0.005(5) 0.006(4)
C5 0.015(4) 0.024(5) 0.023(5) -0.005(4) 0.006(4) -0.002(4)
C6 0.017(5) 0.027(5) 0.018(5) 0.006(4) -0.002(4) 0.002(4)
C7 0.039(7) 0.031(6) 0.028(7) 0.000(5) 0.005(5) 0.004(5)
C8 0.023(5) 0.021(5) 0.025(5) -0.002(5) 0.000(4) 0.006(4)
C9 0.033(6) 0.026(6) 0.025(6) -0.008(5) 0.011(5) -0.004(4)
C10 0.070(9) 0.030(6) 0.025(7) -0.002(5) 0.015(6) -0.013(6)
C11 0.070(9) 0.030(6) 0.029(7) -0.001(5) 0.010(7) 0.001(6)
C12 0.039(6) 0.024(6) 0.038(7) -0.001(5) -0.003(6) 0.010(5)
C13 0.034(5) 0.031(6) 0.022(5) -0.009(5) -0.004(5) 0.006(5)
C14 0.031(6) 0.070(9) 0.037(7) 0.012(7) 0.009(5) -0.006(7)
C15 0.021(5) 0.055(8) 0.045(8) -0.007(6) 0.004(5) 0.000(5)
C16 0.016(5) 0.029(6) 0.023(6) 0.001(5) 0.012(4) 0.003(4)
C17 0.038(6) 0.043(7) 0.032(7) -0.006(6) 0.011(6) -0.009(5)
C18 0.032(6) 0.031(6) 0.024(6) 0.001(5) 0.006(5) 0.003(5)
C19 0.021(5) 0.023(5) 0.025(6) -0.004(4) 0.006(4) 0.004(4)
C20 0.038(6) 0.036(6) 0.029(7) 0.005(5) 0.010(5) 0.006(5)
C21 0.047(7) 0.031(6) 0.031(7) 0.014(5) 0.020(6) -0.004(5)
C22 0.030(6) 0.055(8) 0.057(9) -0.001(7) 0.019(7) -0.012(6)
C23 0.030(6) 0.062(8) 0.027(7) 0.000(6) 0.003(5) -0.005(6)
C24 0.022(5) 0.035(6) 0.025(6) 0.009(5) 0.004(5) 0.003(4)
C25 0.034(6) 0.034(6) 0.027(6) -0.003(5) -0.003(5) -0.008(5)
C26 0.048(7) 0.046(7) 0.032(7) -0.017(6) -0.002(6) -0.001(6)
C27 0.040(7) 0.071(9) 0.026(7) -0.006(7) -0.001(6) -0.012(7)

loop_
_atom_type_symbol
_atom_type_description
_atom_type_scat_dispersion_real
_atom_type_scat_dispersion_imag
_atom_type_scat_source
C C 0.0033 0.0016 'International Tables Vol C Tables 4.2.6.8 and 6.1.1.4'
H H 0.0000 0.0000 'International Tables Vol C Tables 4.2.6.8 and 6.1.1.4'
Br Br -0.2901 2.4595 'International Tables Vol C Tables 4.2.6.8 and 6.1.1.4'
Co Co 0.3494 0.9721 'International Tables Vol C Tables 4.2.6.8 and 6.1.1.4'
N N 0.0061 0.0033 'International Tables Vol C Tables 4.2.6.8 and 6.1.1.4'

loop_
_geom_angle_atom_site_label_1
_geom_angle_atom_site_label_2
_geom_angle_atom_site_label_3
_geom_angle
Br1 Co1 Br2 119.44(6)
N1 Co1 Br1 97.2(2)
N1 Co1 Br2 95.8(2)
N2 Co1 Br1 122.8(2)
N2 Co1 Br2 117.6(2)
N2 Co1 N1 72.3(3)
N2 Co1 N3 77.7(3)
N3 Co1 Br1 95.6(2)
N3 Co1 Br2 101.6(2)
N3 Co1 N1 149.7(3)
C6 N1 Co1 113.0(7)
C6 N1 C8 119.4(9)
C8 N1 Co1 127.5(6)
C1 N2 Co1 122.2(7)
C1 N2 C5 120.9(9)
C5 N2 Co1 116.4(7)
C16 N3 Co1 111.9(7)
C16 N3 C18 109.5(8)
C18 N3 Co1 136.3(7)
C16 N4 C17 108.2(8)
C16 N4 C19 125.2(9)
C19 N4 C17 121.5(8)
N2 C1 C2 120.9(10)
N2 C1 C6 114.0(9)
C2 C1 C6 125.0(10)
C1 C2 H2 120.5
C1 C2 C3 119.0(11)
C3 C2 H2 120.5
C2 C3 H3 120.2
C4 C3 C2 119.6(10)
C4 C3 H3 120.2
C3 C4 H4 120.4
C3 C4 C5 119.2(10)
C5 C4 H4 120.4
N2 C5 C4 120.2(10)
N2 C5 C16 113.0(9)
C4 C5 C16 126.6(10)
N1 C6 C1 116.6(9)
N1 C6 C7 125.4(9)
C7 C6 C1 117.9(9)
C6 C7 H7A 109.5
C6 C7 H7B 109.5
C6 C7 H7C 109.5
H7A C7 H7B 109.5
H7A C7 H7C 109.5
H7B C7 H7C 109.5
C9 C8 N1 121.3(9)
C13 C8 N1 117.3(9)
C13 C8 C9 121.4(10)
C8 C9 C14 121.2(10)
C10 C9 C8 118.3(10)
C10 C9 C14 120.4(11)
C9 C10 H10 119.4
C11 C10 C9 121.1(11)
C11 C10 H10 119.4
C10 C11 H11 119.9
C12 C11 C10 120.2(11)
C12 C11 H11 119.9
C11 C12 H12 120.0
C11 C12 C13 120.0(11)
C13 C12 H12 120.0
C8 C13 C12 118.7(11)
C8 C13 C15 122.2(10)
C12 C13 C15 119.1(10)
C9 C14 H14A 109.5
C9 C14 H14B 109.5
C9 C14 H14C 109.5
H14A C14 H14B 109.5
H14A C14 H14C 109.5
H14B C14 H14C 109.5
C13 C15 H15A 109.5
C13 C15 H15B 109.5
C13 C15 H15C 109.5
H15A C15 H15B 109.5
H15A C15 H15C 109.5
H15B C15 H15C 109.5
N3 C16 N4 114.9(9)
N3 C16 C5 118.8(9)
N4 C16 C5 126.2(9)
N4 C17 H17A 111.4
N4 C17 H17B 111.4
N4 C17 C18 102.0(9)
H17A C17 H17B 109.2
C18 C17 H17A 111.4
C18 C17 H17B 111.4
N3 C18 C17 103.8(8)
N3 C18 H18 109.7
N3 C18 C25 111.4(8)
C17 C18 H18 109.7
C25 C18 C17 112.3(9)
C25 C18 H18 109.7
C20 C19 N4 120.2(10)
C20 C19 C24 119.3(10)
C24 C19 N4 120.4(9)
C19 C20 H20 120.4
C21 C20 C19 119.1(11)
C21 C20 H20 120.4
C20 C21 H21 118.7
C20 C21 C22 122.6(11)
C22 C21 H21 118.7
C21 C22 H22 121.3
C21 C22 C23 117.5(11)
C23 C22 H22 121.3
C22 C23 H23 119.0
C24 C23 C22 122.0(11)
C24 C23 H23 119.0
C19 C24 H24 120.3
C23 C24 C19 119.4(10)
C23 C24 H24 120.3
C18 C25 H25 107.6
C26 C25 C18 110.1(9)
C26 C25 H25 107.6
C27 C25 C18 113.2(9)
C27 C25 H25 107.6
C27 C25 C26 110.5(10)
C25 C26 H26A 109.5
C25 C26 H26B 109.5
C25 C26 H26C 109.5
H26A C26 H26B 109.5
H26A C26 H26C 109.5
H26B C26 H26C 109.5
C25 C27 H27A 109.5
C25 C27 H27B 109.5
C25 C27 H27C 109.5
H27A C27 H27B 109.5
H27A C27 H27C 109.5
H27B C27 H27C 109.5

loop_
_geom_bond_atom_site_label_1
_geom_bond_atom_site_label_2
_geom_bond_distance
Br1 Co1 2.3861(16)
Br2 Co1 2.4264(16)
Co1 N1 2.352(9)
Co1 N2 2.071(8)
Co1 N3 2.146(9)
N1 C6 1.286(13)
N1 C8 1.436(13)
N2 C1 1.327(13)
N2 C5 1.340(13)
N3 C16 1.292(13)
N3 C18 1.462(13)
N4 C16 1.357(13)
N4 C17 1.474(14)
N4 C19 1.403(13)
C1 C2 1.367(14)
C1 C6 1.500(14)
C2 H2 0.9500
C2 C3 1.385(15)
C3 H3 0.9500
C3 C4 1.358(15)
C4 H4 0.9500
C4 C5 1.385(14)
C5 C16 1.475(14)
C6 C7 1.495(16)
C7 H7A 0.9800
C7 H7B 0.9800
C7 H7C 0.9800
C8 C9 1.396(14)
C8 C13 1.393(13)
C9 C10 1.387(16)
C9 C14 1.506(15)
C10 H10 0.9500
C10 C11 1.386(19)
C11 H11 0.9500
C11 C12 1.384(17)
C12 H12 0.9500
C12 C13 1.405(15)
C13 C15 1.505(16)
C14 H14A 0.9800
C14 H14B 0.9800
C14 H14C 0.9800
C15 H15A 0.9800
C15 H15B 0.9800
C15 H15C 0.9800
C17 H17A 0.9900
C17 H17B 0.9900
C17 C18 1.555(16)
C18 H18 1.0000
C18 C25 1.546(15)
C19 C20 1.401(15)
C19 C24 1.401(14)
C20 H20 0.9500
C20 C21 1.377(16)
C21 H21 0.9500
C21 C22 1.381(17)
C22 H22 0.9500
C22 C23 1.386(18)
C23 H23 0.9500
C23 C24 1.380(16)
C24 H24 0.9500
C25 H25 1.0000
C25 C26 1.522(15)
C25 C27 1.497(18)
C26 H26A 0.9800
C26 H26B 0.9800
C26 H26C 0.9800
C27 H27A 0.9800
C27 H27B 0.9800
C27 H27C 0.9800
